data_2234125
loop_
_publ_author_name
'Praveen, A. S.'
'Jasinski, Jerry P.'
'Golen, James A.'
'Yathirajan, H. S.'
'Narayana, B.'

_publ_section_title
;
 (2<i>E</i>)-1-(2,6-Dichloro-3-fluorophenyl)-3-(4-methoxyphenyl)prop-2-en-1-one
;
_journal_coeditor_code BT5846
_journal_issue 4
_journal_name_full 'Acta Crystallographica Section E'
_journal_page_first o1163
_journal_paper_doi 10.1107/S1600536812011841
_journal_volume 68
_journal_year 2012
_chemical_formula_iupac 'C16 H11 Cl2 F O2'
_chemical_formula_moiety 'C16 H11 Cl2 F O2'
_chemical_formula_sum 'C16 H11 Cl2 F O2'
_chemical_formula_weight 325.15
_chemical_name_systematic
;
(2<i>E</i>)-1-(2,6-Dichloro-3-fluorophenyl)-3-(4-methoxyphenyl)prop-2-en-1-one
;
_space_group_IT_number 14
_symmetry_cell_setting monoclinic
_symmetry_space_group_name_Hall '-P 2ybc'
_symmetry_space_group_name_H-M 'P 1 21/c 1'
_atom_sites_solution_hydrogens geom
_atom_sites_solution_primary direct
_atom_sites_solution_secondary difmap
_cell_angle_alpha 90.00
_cell_angle_beta 92.296(4)
_cell_angle_gamma 90.00
_cell_formula_units_Z 8
_cell_length_a 11.9035(6)
_cell_length_b 10.4472(5)
_cell_length_c 23.7435(12)
_cell_measurement_reflns_used 3879
_cell_measurement_temperature 173(2)
_cell_measurement_theta_max 30.02
_cell_measurement_theta_min 3.07
_cell_volume 2950.3(3)
_computing_cell_refinement '<i>CrysAlis PRO</i> (Oxford Diffraction, 2010)'
_computing_data_collection '<i>CrysAlis PRO</i> (Oxford Diffraction, 2010)'
_computing_data_reduction '<i>CrysAlis RED</i> (Oxford Diffraction, 2010)'
_computing_molecular_graphics '<i>SHELXTL</i> (Sheldrick, 2008)'
_computing_publication_material '<i>SHELXTL</i> (Sheldrick, 2008)'
_computing_structure_refinement '<i>SHELXL97</i> (Sheldrick, 2008)'
_computing_structure_solution '<i>SHELXS97</i> (Sheldrick, 2008)'
_diffrn_ambient_temperature 173(2)
_diffrn_detector_area_resol_mean 16.1500
_diffrn_measured_fraction_theta_full 0.998
_diffrn_measured_fraction_theta_max 0.999
_diffrn_measurement_device_type 'Oxford Diffraction Xcalibur Eos Gemini'
_diffrn_measurement_method '\w scans'
_diffrn_radiation_monochromator graphite
_diffrn_radiation_source 'Enhance (Mo) X-ray Source'
_diffrn_radiation_type MoK\a
_diffrn_radiation_wavelength 0.71073
_diffrn_reflns_av_R_equivalents 0.0232
_diffrn_reflns_av_sigmaI/netI 0.0308
_diffrn_reflns_limit_h_max 15
_diffrn_reflns_limit_h_min -10
_diffrn_reflns_limit_k_max 10
_diffrn_reflns_limit_k_min -13
_diffrn_reflns_limit_l_max 31
_diffrn_reflns_limit_l_min -30
_diffrn_reflns_number 15257
_diffrn_reflns_theta_full 25.00
_diffrn_reflns_theta_max 27.87
_diffrn_reflns_theta_min 3.07
_exptl_absorpt_coefficient_mu 0.451
_exptl_absorpt_correction_T_max 0.9273
_exptl_absorpt_correction_T_min 0.8995
_exptl_absorpt_correction_type multi-scan
_exptl_absorpt_process_details
;
(<i>CrysAlisRED</i>; Oxford Diffraction, 2010)
;
_exptl_crystal_colour colorless
_exptl_crystal_density_diffrn 1.464
_exptl_crystal_density_method 'not measured'
_exptl_crystal_description block
_exptl_crystal_F_000 1328
_exptl_crystal_size_max 0.24
_exptl_crystal_size_mid 0.20
_exptl_crystal_size_min 0.17
_refine_diff_density_max 0.673
_refine_diff_density_min -0.571
_refine_ls_extinction_method none
_refine_ls_goodness_of_fit_ref 1.055
_refine_ls_hydrogen_treatment constr
_refine_ls_matrix_type full
_refine_ls_number_parameters 401
_refine_ls_number_reflns 7015
_refine_ls_number_restraints 4
_refine_ls_restrained_S_all 1.085
_refine_ls_R_factor_all 0.0865
_refine_ls_R_factor_gt 0.0611
_refine_ls_shift/su_max 0.000
_refine_ls_shift/su_mean 0.000
_refine_ls_structure_factor_coef Fsqd
_refine_ls_weighting_details 'calc w=1/[\s^2^(Fo^2^)+(0.0420P)^2^+3.2887P] where P=(Fo^2^+2Fc^2^)/3'
_refine_ls_weighting_scheme calc
_refine_ls_wR_factor_gt 0.1303
_refine_ls_wR_factor_ref 0.1453
_reflns_number_gt 5165
_reflns_number_total 7015
_reflns_threshold_expression I>2\s(I)
_cod_data_source_file bt5846.cif
_cod_data_source_block I
_cod_original_sg_symbol_H-M 'P 21/c'
_cod_database_code 2234125
_cod_database_fobs_code 2234125

loop_
_symmetry_equiv_pos_as_xyz
'x, y, z'
'-x, y+1/2, -z+1/2'
'-x, -y, -z'
'x, -y-1/2, z-1/2'

loop_
_atom_site_type_symbol
_atom_site_label
_atom_site_fract_x
_atom_site_fract_y
_atom_site_fract_z
_atom_site_U_iso_or_equiv
_atom_site_adp_type
_atom_site_calc_flag
_atom_site_refinement_flags
_atom_site_occupancy
_atom_site_symmetry_multiplicity
Cl Cl1 0.73833(6) 0.53784(8) 0.11864(4) 0.0566(2) Uani d . 1 1
Cl Cl2 0.73589(8) 0.86623(10) 0.29381(4) 0.0697(3) Uani d . 1 1
Cl Cl3 0.75952(8) 0.51754(10) 0.41195(6) 0.0931(4) Uani d . 1 1
Cl Cl4 0.75948(8) 0.21696(11) 0.22698(4) 0.0719(3) Uani d . 1 1
F F1 0.5430(3) 0.4344(3) 0.16850(18) 0.0600(10) Uani d PD 0.50 1
F F1A 0.5483(5) 0.7210(7) 0.3246(2) 0.121(2) Uani d PD 0.50 1
F F2 0.9551(3) 0.6350(3) 0.3500(2) 0.0771(13) Uani d PD 0.50 1
F F2A 0.9515(4) 0.3907(7) 0.2061(2) 0.118(2) Uani d PD 0.50 1
O O1 0.91972(15) 0.72821(19) 0.18987(9) 0.0473(5) Uani d . 1 1
O O2 0.57619(15) 1.3317(2) -0.00869(9) 0.0499(5) Uani d . 1 1
O O3 0.57623(15) 0.3266(2) 0.33521(10) 0.0514(5) Uani d . 1 1
O O4 1.00724(16) -0.28448(19) 0.48786(9) 0.0499(5) Uani d . 1 1
C C1 0.6802(2) 0.5932(3) 0.17975(13) 0.0418(6) Uani d . 1 1
C C2 0.5874(2) 0.5310(3) 0.20029(16) 0.0554(8) Uani d D 1 1
H H2A 0.5557 0.4601 0.1804 0.066 Uiso calc PR 0.50 1
C C3 0.5411(3) 0.5714(3) 0.24921(17) 0.0611(9) Uani d . 1 1
H H3A 0.4776 0.5287 0.2634 0.073 Uiso calc R 1 1
C C4 0.5875(3) 0.6741(4) 0.27727(14) 0.0570(9) Uani d D 1 1
H H4A 0.5564 0.7018 0.3114 0.068 Uiso calc PR 0.50 1
C C5 0.6787(2) 0.7381(3) 0.25700(12) 0.0451(7) Uani d . 1 1
C C6 0.7264(2) 0.6993(2) 0.20724(11) 0.0355(5) Uani d . 1 1
C C7 0.8245(2) 0.7701(2) 0.18319(11) 0.0361(6) Uani d . 1 1
C C8 0.8000(2) 0.8855(2) 0.15059(11) 0.0360(5) Uani d . 1 1
H H8A 0.8614 0.9377 0.1405 0.043 Uiso calc R 1 1
C C9 0.6966(2) 0.9225(2) 0.13400(11) 0.0357(6) Uani d . 1 1
H H9A 0.6362 0.8733 0.1475 0.043 Uiso calc R 1 1
C C10 0.6665(2) 1.0297(2) 0.09763(11) 0.0345(5) Uani d . 1 1
C C11 0.5534(2) 1.0535(3) 0.08407(13) 0.0447(7) Uani d . 1 1
H H11A 0.4979 1.0002 0.0997 0.054 Uiso calc R 1 1
C C12 0.5196(2) 1.1523(3) 0.04865(13) 0.0470(7) Uani d . 1 1
H H12A 0.4420 1.1663 0.0400 0.056 Uiso calc R 1 1
C C13 0.5993(2) 1.2302(3) 0.02593(12) 0.0376(6) Uani d . 1 1
C C14 0.7130(2) 1.2079(3) 0.03816(12) 0.0402(6) Uani d . 1 1
H H14A 0.7680 1.2607 0.0219 0.048 Uiso calc R 1 1
C C15 0.7457(2) 1.1101(3) 0.07347(12) 0.0386(6) Uani d . 1 1
H H15A 0.8235 1.0964 0.0818 0.046 Uiso calc R 1 1
C C16 0.4637(3) 1.3482(3) -0.02947(16) 0.0602(9) Uani d . 1 1
H H16A 0.4596 1.4221 -0.0549 0.090 Uiso calc R 1 1
H H16B 0.4148 1.3628 0.0022 0.090 Uiso calc R 1 1
H H16C 0.4390 1.2712 -0.0500 0.090 Uiso calc R 1 1
C C17 0.8124(3) 0.4772(3) 0.34698(17) 0.0618(9) Uani d . 1 1
C C18 0.9025(3) 0.5439(3) 0.3250(3) 0.0935(18) Uani d D 1 1
H H18A 0.9327 0.6150 0.3454 0.112 Uiso calc PR 0.50 1
C C19 0.9488(3) 0.5117(5) 0.2757(3) 0.104(2) Uani d . 1 1
H H19A 1.0113 0.5562 0.2616 0.125 Uiso calc R 1 1
C C20 0.9013(3) 0.4145(4) 0.2488(2) 0.0862(15) Uani d D 1 1
H H20A 0.9319 0.3914 0.2139 0.103 Uiso calc PR 0.50 1
C C21 0.8131(2) 0.3439(3) 0.26580(15) 0.0562(9) Uani d . 1 1
C C22 0.7669(2) 0.3748(3) 0.31718(14) 0.0465(7) Uani d . 1 1
C C23 0.6745(2) 0.2949(3) 0.34163(12) 0.0406(6) Uani d . 1 1
C C24 0.7103(2) 0.1816(3) 0.37319(12) 0.0400(6) Uani d . 1 1
H H24A 0.6546 0.1310 0.3902 0.048 Uiso calc R 1 1
C C25 0.8174(2) 0.1453(2) 0.37936(11) 0.0360(6) Uani d . 1 1
H H25A 0.8709 0.1979 0.3617 0.043 Uiso calc R 1 1
C C26 0.86199(19) 0.0345(2) 0.40993(11) 0.0328(5) Uani d . 1 1
C C27 0.9691(2) -0.0094(3) 0.39798(11) 0.0367(6) Uani d . 1 1
H H27A 1.0117 0.0353 0.3713 0.044 Uiso calc R 1 1
C C28 1.0141(2) -0.1161(3) 0.42405(12) 0.0418(6) Uani d . 1 1
H H28A 1.0864 -0.1458 0.4146 0.050 Uiso calc R 1 1
C C29 0.9545(2) -0.1804(2) 0.46389(11) 0.0356(5) Uani d . 1 1
C C30 0.8491(2) -0.1371(3) 0.47756(12) 0.0404(6) Uani d . 1 1
H H30A 0.8083 -0.1801 0.5055 0.049 Uiso calc R 1 1
C C31 0.8035(2) -0.0312(3) 0.45043(12) 0.0396(6) Uani d . 1 1
H H31A 0.7307 -0.0026 0.4596 0.048 Uiso calc R 1 1
C C32 0.9572(3) -0.3425(3) 0.53478(13) 0.0508(7) Uani d . 1 1
H H32A 1.0056 -0.4118 0.5494 0.076 Uiso calc R 1 1
H H32B 0.8835 -0.3773 0.5230 0.076 Uiso calc R 1 1
H H32C 0.9479 -0.2783 0.5644 0.076 Uiso calc R 1 1

loop_
_atom_site_aniso_label
_atom_site_aniso_U_11
_atom_site_aniso_U_22
_atom_site_aniso_U_33
_atom_site_aniso_U_12
_atom_site_aniso_U_13
_atom_site_aniso_U_23
Cl1 0.0398(4) 0.0599(5) 0.0693(5) 0.0048(3) -0.0089(3) -0.0187(4)
Cl2 0.0707(6) 0.0786(6) 0.0601(5) -0.0014(5) 0.0070(4) -0.0206(5)
Cl3 0.0633(6) 0.0740(6) 0.1389(10) 0.0131(5) -0.0371(6) -0.0454(7)
Cl4 0.0612(5) 0.0891(7) 0.0663(6) 0.0046(5) 0.0130(4) 0.0001(5)
F1 0.0344(17) 0.0391(17) 0.106(3) -0.0165(14) -0.0007(17) -0.0054(19)
F1A 0.111(4) 0.154(6) 0.102(4) 0.008(4) 0.048(3) 0.035(4)
F2 0.061(2) 0.0393(19) 0.129(4) -0.0120(18) -0.026(2) -0.012(2)
F2A 0.077(3) 0.191(7) 0.086(4) 0.000(4) 0.016(3) 0.056(4)
O1 0.0286(9) 0.0475(11) 0.0655(13) 0.0027(8) -0.0018(8) 0.0070(10)
O2 0.0358(10) 0.0515(12) 0.0622(13) 0.0030(9) -0.0004(9) 0.0201(10)
O3 0.0288(9) 0.0486(11) 0.0764(15) 0.0101(9) -0.0027(9) -0.0001(11)
O4 0.0418(10) 0.0481(11) 0.0606(13) 0.0136(9) 0.0100(9) 0.0170(10)
C1 0.0287(12) 0.0377(14) 0.0585(18) 0.0052(11) -0.0052(11) 0.0057(13)
C2 0.0306(14) 0.0423(16) 0.093(3) -0.0017(12) -0.0051(15) 0.0131(17)
C3 0.0391(16) 0.056(2) 0.089(3) 0.0004(15) 0.0112(16) 0.0328(19)
C4 0.0467(17) 0.070(2) 0.0554(19) 0.0143(16) 0.0148(14) 0.0232(17)
C5 0.0413(15) 0.0473(16) 0.0468(16) 0.0065(13) -0.0002(12) 0.0086(13)
C6 0.0270(12) 0.0346(13) 0.0445(14) 0.0044(10) -0.0036(10) 0.0077(11)
C7 0.0307(12) 0.0364(13) 0.0410(14) -0.0006(10) -0.0006(10) -0.0016(11)
C8 0.0323(12) 0.0354(13) 0.0402(14) -0.0037(10) 0.0011(10) 0.0012(11)
C9 0.0312(12) 0.0336(13) 0.0424(14) -0.0019(10) 0.0034(10) 0.0000(11)
C10 0.0287(11) 0.0339(13) 0.0409(14) -0.0003(10) 0.0013(10) 0.0003(11)
C11 0.0280(12) 0.0464(15) 0.0602(18) -0.0030(11) 0.0065(12) 0.0119(14)
C12 0.0273(12) 0.0516(17) 0.0621(19) 0.0025(12) 0.0019(12) 0.0139(15)
C13 0.0318(12) 0.0367(13) 0.0442(15) 0.0015(11) -0.0005(10) 0.0028(12)
C14 0.0308(12) 0.0400(14) 0.0499(16) -0.0041(11) 0.0027(11) 0.0063(12)
C15 0.0274(12) 0.0395(14) 0.0486(15) -0.0014(11) -0.0029(10) 0.0029(12)
C16 0.0421(16) 0.059(2) 0.078(2) 0.0068(15) -0.0109(15) 0.0170(18)
C17 0.0412(16) 0.0400(16) 0.102(3) 0.0077(13) -0.0227(17) 0.0070(17)
C18 0.048(2) 0.050(2) 0.178(5) -0.0162(18) -0.052(3) 0.047(3)
C19 0.041(2) 0.103(4) 0.166(5) -0.017(2) -0.022(3) 0.098(4)
C20 0.0372(18) 0.099(3) 0.121(4) -0.001(2) -0.007(2) 0.073(3)
C21 0.0315(14) 0.0593(19) 0.078(2) 0.0049(13) -0.0020(14) 0.0289(18)
C22 0.0287(13) 0.0353(14) 0.075(2) 0.0052(11) -0.0088(13) 0.0157(14)
C23 0.0303(13) 0.0363(14) 0.0549(17) 0.0047(11) -0.0011(11) -0.0043(13)
C24 0.0309(12) 0.0375(13) 0.0518(16) 0.0017(11) 0.0052(11) 0.0027(12)
C25 0.0317(12) 0.0324(12) 0.0440(15) 0.0010(10) 0.0020(10) -0.0013(11)
C26 0.0286(11) 0.0312(12) 0.0384(14) 0.0008(10) -0.0013(10) -0.0047(11)
C27 0.0290(12) 0.0388(13) 0.0425(14) 0.0020(10) 0.0054(10) 0.0031(12)
C28 0.0287(12) 0.0472(15) 0.0498(16) 0.0081(11) 0.0069(11) 0.0037(13)
C29 0.0326(12) 0.0328(12) 0.0412(14) 0.0046(10) -0.0009(10) 0.0014(11)
C30 0.0361(13) 0.0418(14) 0.0439(15) 0.0021(12) 0.0094(11) 0.0047(12)
C31 0.0298(12) 0.0402(14) 0.0496(16) 0.0057(11) 0.0096(11) 0.0015(12)
C32 0.0507(17) 0.0482(17) 0.0536(18) 0.0037(14) 0.0040(14) 0.0162(14)

loop_
_atom_type_symbol
_atom_type_description
_atom_type_scat_dispersion_real
_atom_type_scat_dispersion_imag
_atom_type_scat_source
C C 0.0033 0.0016 'International Tables Vol C Tables 4.2.6.8 and 6.1.1.4'
H H 0.0000 0.0000 'International Tables Vol C Tables 4.2.6.8 and 6.1.1.4'
O O 0.0106 0.0060 'International Tables Vol C Tables 4.2.6.8 and 6.1.1.4'
F F 0.0171 0.0103 'International Tables Vol C Tables 4.2.6.8 and 6.1.1.4'
Cl Cl 0.1484 0.1585 'International Tables Vol C Tables 4.2.6.8 and 6.1.1.4'

loop_
_geom_angle_atom_site_label_1
_geom_angle_atom_site_label_2
_geom_angle_atom_site_label_3
_geom_angle
C13 O2 C16 118.0(2)
C29 O4 C32 117.7(2)
C2 C1 C6 120.9(3)
C2 C1 Cl1 119.3(2)
C6 C1 Cl1 119.8(2)
C3 C2 C1 120.5(3)
C3 C2 H2A 119.8
C1 C2 H2A 119.8
C4 C3 C2 119.0(3)
C4 C3 H3A 120.5
C2 C3 H3A 120.5
C3 C4 C5 121.3(3)
C3 C4 H4A 119.3
C5 C4 H4A 119.3
C4 C5 C6 120.6(3)
C4 C5 Cl2 120.0(3)
C6 C5 Cl2 119.4(2)
C1 C6 C5 117.7(2)
C1 C6 C7 120.6(2)
C5 C6 C7 121.7(2)
O1 C7 C8 122.1(2)
O1 C7 C6 120.2(2)
C8 C7 C6 117.7(2)
C9 C8 C7 124.0(2)
C9 C8 H8A 118.0
C7 C8 H8A 118.0
C8 C9 C10 127.0(2)
C8 C9 H9A 116.5
C10 C9 H9A 116.5
C11 C10 C15 117.2(2)
C11 C10 C9 119.3(2)
C15 C10 C9 123.5(2)
C12 C11 C10 122.0(2)
C12 C11 H11A 119.0
C10 C11 H11A 119.0
C13 C12 C11 119.5(2)
C13 C12 H12A 120.3
C11 C12 H12A 120.3
O2 C13 C12 124.8(2)
O2 C13 C14 115.3(2)
C12 C13 C14 119.9(2)
C15 C14 C13 120.2(2)
C15 C14 H14A 119.9
C13 C14 H14A 119.9
C14 C15 C10 121.2(2)
C14 C15 H15A 119.4
C10 C15 H15A 119.4
O2 C16 H16A 109.5
O2 C16 H16B 109.5
H16A C16 H16B 109.5
O2 C16 H16C 109.5
H16A C16 H16C 109.5
H16B C16 H16C 109.5
C22 C17 C18 119.0(4)
C22 C17 Cl3 119.5(3)
C18 C17 Cl3 121.4(3)
C19 C18 C17 122.9(4)
C19 C18 H18A 118.5
C17 C18 H18A 118.5
C20 C19 C18 115.5(4)
C20 C19 H19A 122.3
C18 C19 H19A 122.3
C19 C20 C21 126.7(5)
C19 C20 H20A 116.7
C21 C20 H20A 116.7
C20 C21 C22 118.0(4)
C20 C21 Cl4 122.2(3)
C22 C21 Cl4 119.7(2)
C17 C22 C21 117.9(3)
C17 C22 C23 120.4(3)
C21 C22 C23 121.6(3)
O3 C23 C24 123.1(3)
O3 C23 C22 120.6(2)
C24 C23 C22 116.3(2)
C25 C24 C23 123.2(3)
C25 C24 H24A 118.4
C23 C24 H24A 118.4
C24 C25 C26 127.5(2)
C24 C25 H25A 116.2
C26 C25 H25A 116.2
C31 C26 C27 117.7(2)
C31 C26 C25 123.7(2)
C27 C26 C25 118.6(2)
C28 C27 C26 121.2(2)
C28 C27 H27A 119.4
C26 C27 H27A 119.4
C27 C28 C29 120.1(2)
C27 C28 H28A 119.9
C29 C28 H28A 119.9
O4 C29 C28 115.6(2)
O4 C29 C30 124.6(2)
C28 C29 C30 119.9(2)
C31 C30 C29 119.7(2)
C31 C30 H30A 120.2
C29 C30 H30A 120.2
C30 C31 C26 121.3(2)
C30 C31 H31A 119.3
C26 C31 H31A 119.3
O4 C32 H32A 109.5
O4 C32 H32B 109.5
H32A C32 H32B 109.5
O4 C32 H32C 109.5
H32A C32 H32C 109.5
H32B C32 H32C 109.5

loop_
_geom_bond_atom_site_label_1
_geom_bond_atom_site_label_2
_geom_bond_distance
Cl1 C1 1.732(3)
Cl2 C5 1.724(3)
Cl3 C17 1.741(4)
Cl4 C21 1.723(4)
O1 C7 1.220(3)
O2 C13 1.363(3)
O2 C16 1.419(3)
O3 C23 1.219(3)
O4 C29 1.369(3)
O4 C32 1.420(3)
C1 C2 1.387(4)
C1 C6 1.388(4)
C2 C3 1.372(5)
C2 H2A 0.9500
C3 C4 1.368(5)
C3 H3A 0.9500
C4 C5 1.378(4)
C4 H4A 0.9500
C5 C6 1.391(4)
C6 C7 1.514(3)
C7 C8 1.456(4)
C8 C9 1.335(3)
C8 H8A 0.9500
C9 C10 1.450(4)
C9 H9A 0.9500
C10 C11 1.393(3)
C10 C15 1.403(3)
C11 C12 1.381(4)
C11 H11A 0.9500
C12 C13 1.376(4)
C12 H12A 0.9500
C13 C14 1.393(3)
C14 C15 1.368(4)
C14 H14A 0.9500
C15 H15A 0.9500
C16 H16A 0.9800
C16 H16B 0.9800
C16 H16C 0.9800
C17 C22 1.381(4)
C17 C18 1.398(6)
C18 C19 1.354(7)
C18 H18A 0.9500
C19 C20 1.315(7)
C19 H19A 0.9500
C20 C21 1.359(5)
C20 H20A 0.9500
C21 C22 1.396(5)
C22 C23 1.516(4)
C23 C24 1.456(4)
C24 C25 1.333(3)
C24 H24A 0.9500
C25 C26 1.455(3)
C25 H25A 0.9500
C26 C31 1.391(4)
C26 C27 1.395(3)
C27 C28 1.373(4)
C27 H27A 0.9500
C28 C29 1.379(4)
C28 H28A 0.9500
C29 C30 1.384(3)
C30 C31 1.381(4)
C30 H30A 0.9500
C31 H31A 0.9500
C32 H32A 0.9800
C32 H32B 0.9800
C32 H32C 0.9800

loop_
_geom_hbond_atom_site_label_D
_geom_hbond_atom_site_label_H
_geom_hbond_atom_site_label_A
_geom_hbond_site_symmetry_A
_geom_hbond_distance_DH
_geom_hbond_distance_HA
_geom_hbond_distance_DA
_geom_hbond_angle_DHA
C2 H2A F1A 2_645 0.95 2.79 3.657(7) 152.5
C4 H4A F1 2_655 0.95 2.75 3.410(5) 127.0
C11 H11A O3 2_655 0.95 2.56 3.451(3) 155.7

loop_
_geom_torsion_atom_site_label_1
_geom_torsion_atom_site_label_2
_geom_torsion_atom_site_label_3
_geom_torsion_atom_site_label_4
_geom_torsion
C6 C1 C2 C3 -1.8(4)
Cl1 C1 C2 C3 178.8(2)
C1 C2 C3 C4 0.2(5)
C2 C3 C4 C5 0.8(5)
C3 C4 C5 C6 -0.3(4)
C3 C4 C5 Cl2 -179.4(2)
C2 C1 C6 C5 2.2(4)
Cl1 C1 C6 C5 -178.3(2)
C2 C1 C6 C7 -177.3(2)
Cl1 C1 C6 C7 2.2(3)
C4 C5 C6 C1 -1.2(4)
Cl2 C5 C6 C1 177.96(19)
C4 C5 C6 C7 178.3(3)
Cl2 C5 C6 C7 -2.5(3)
C1 C6 C7 O1 -79.7(3)
C5 C6 C7 O1 100.9(3)
C1 C6 C7 C8 98.1(3)
C5 C6 C7 C8 -81.3(3)
O1 C7 C8 C9 167.9(3)
C6 C7 C8 C9 -9.8(4)
C7 C8 C9 C10 -174.4(2)
C8 C9 C10 C11 179.2(3)
C8 C9 C10 C15 1.2(4)
C15 C10 C11 C12 -0.4(4)
C9 C10 C11 C12 -178.5(3)
C10 C11 C12 C13 -0.1(5)
C16 O2 C13 C12 -9.4(4)
C16 O2 C13 C14 170.9(3)
C11 C12 C13 O2 -178.8(3)
C11 C12 C13 C14 0.9(5)
O2 C13 C14 C15 178.6(3)
C12 C13 C14 C15 -1.1(4)
C13 C14 C15 C10 0.6(4)
C11 C10 C15 C14 0.1(4)
C9 C10 C15 C14 178.2(3)
C22 C17 C18 C19 -0.9(5)
Cl3 C17 C18 C19 177.1(3)
C17 C18 C19 C20 1.7(6)
C18 C19 C20 C21 -1.0(6)
C19 C20 C21 C22 -0.5(5)
C19 C20 C21 Cl4 -179.1(3)
C18 C17 C22 C21 -0.7(4)
Cl3 C17 C22 C21 -178.7(2)
C18 C17 C22 C23 175.9(3)
Cl3 C17 C22 C23 -2.2(4)
C20 C21 C22 C17 1.3(4)
Cl4 C21 C22 C17 180.0(2)
C20 C21 C22 C23 -175.1(3)
Cl4 C21 C22 C23 3.5(4)
C17 C22 C23 O3 86.1(4)
C21 C22 C23 O3 -97.5(3)
C17 C22 C23 C24 -93.0(3)
C21 C22 C23 C24 83.4(3)
O3 C23 C24 C25 178.7(3)
C22 C23 C24 C25 -2.2(4)
C23 C24 C25 C26 179.9(3)
C24 C25 C26 C31 -18.7(4)
C24 C25 C26 C27 160.9(3)
C31 C26 C27 C28 1.8(4)
C25 C26 C27 C28 -177.7(2)
C26 C27 C28 C29 -1.6(4)
C32 O4 C29 C28 170.9(3)
C32 O4 C29 C30 -8.3(4)
C27 C28 C29 O4 -179.2(2)
C27 C28 C29 C30 0.0(4)
O4 C29 C30 C31 -179.7(3)
C28 C29 C30 C31 1.2(4)
C29 C30 C31 C26 -0.8(4)
C27 C26 C31 C30 -0.6(4)
C25 C26 C31 C30 178.9(3)
